data_2237553
loop_
_publ_author_name
'Ren, Wenshan'
'Chantrapromma, Suchada'
'Fun, Hoong-Kun'

_publ_section_title
;
 (2,2'-Bipyridine-\k^2^<i>N</i>,<i>N</i>')[bis(diphenylthiophosphinoyl)methyl]lithium(I)
 benzene monosolvate
;
_journal_coeditor_code RZ5044
_journal_issue 3
_journal_name_full 'Acta Crystallographica Section E'
_journal_page_first m160
_journal_page_last m161
_journal_paper_doi 10.1107/S160053681300456X
_journal_volume 69
_journal_year 2013
_chemical_formula_iupac '[Li (C25 H21 P2 S2) (C10 H8 N2)], C6 H6'
_chemical_formula_moiety 'C35 H29 Li N2 P2 S2, C6 H6'
_chemical_formula_sum 'C41 H35 Li N2 P2 S2'
_chemical_formula_weight 688.73
_chemical_name_systematic
;(2,2'-Bipyridine-\k^2^<i>N</i>,<i>N</i>')[bis(diphenylthiophosphinoyl)methyl]lithium(I) benzene
monosolvate
;
_space_group_IT_number 2
_symmetry_cell_setting triclinic
_symmetry_space_group_name_Hall '-P 1'
_symmetry_space_group_name_H-M 'P -1'
_atom_sites_solution_hydrogens geom
_atom_sites_solution_primary direct
_atom_sites_solution_secondary difmap
_audit_creation_method SHELXL-97
_cell_angle_alpha 90.746(2)
_cell_angle_beta 101.9020(10)
_cell_angle_gamma 109.257(2)
_cell_formula_units_Z 2
_cell_length_a 10.7654(11)
_cell_length_b 13.1295(12)
_cell_length_c 13.5498(11)
_cell_measurement_reflns_used 7517
_cell_measurement_temperature 297(2)
_cell_measurement_theta_max 27.00
_cell_measurement_theta_min 2.16
_cell_volume 1762.3(3)
_computing_cell_refinement 'SAINT (Bruker, 2009)'
_computing_data_collection 'APEX2 (Bruker, 2009)'
_computing_data_reduction 'SAINT (Bruker, 2009)'
_computing_molecular_graphics 'SHELXTL (Sheldrick, 2008)'
_computing_publication_material
;
SHELXTL, PLATON (Spek, 2009),
<i>Mercury</i> (Macrae <i>et al.</i>, 2006) and
publCIF (Westrip, 2010)
;
_computing_structure_refinement 'SHELXTL (Sheldrick, 2008)'
_computing_structure_solution 'SHELXTL (Sheldrick, 2008)'
_diffrn_ambient_temperature 297(2)
_diffrn_measured_fraction_theta_full 0.977
_diffrn_measured_fraction_theta_max 0.977
_diffrn_measurement_device_type 'Bruker APEXII CCD area detector'
_diffrn_measurement_method '\f and \w scans'
_diffrn_radiation_monochromator graphite
_diffrn_radiation_source 'sealed tube'
_diffrn_radiation_type MoK\a
_diffrn_radiation_wavelength 0.71073
_diffrn_reflns_av_R_equivalents 0.0307
_diffrn_reflns_av_sigmaI/netI 0.0715
_diffrn_reflns_limit_h_max 13
_diffrn_reflns_limit_h_min -11
_diffrn_reflns_limit_k_max 16
_diffrn_reflns_limit_k_min -16
_diffrn_reflns_limit_l_max 9
_diffrn_reflns_limit_l_min -17
_diffrn_reflns_number 10290
_diffrn_reflns_theta_full 27.00
_diffrn_reflns_theta_max 27.00
_diffrn_reflns_theta_min 2.16
_diffrn_standards_number 0
_exptl_absorpt_coefficient_mu 0.275
_exptl_absorpt_correction_T_max 0.9471
_exptl_absorpt_correction_T_min 0.8888
_exptl_absorpt_correction_type multi-scan
_exptl_absorpt_process_details '(SADABS; Bruker, 2009)'
_exptl_crystal_colour Yellow
_exptl_crystal_density_diffrn 1.298
_exptl_crystal_density_method 'not measured'
_exptl_crystal_description Block
_exptl_crystal_F_000 720
_exptl_crystal_size_max 0.44
_exptl_crystal_size_mid 0.28
_exptl_crystal_size_min 0.20
_refine_diff_density_max 0.531
_refine_diff_density_min -0.391
_refine_ls_extinction_method none
_refine_ls_goodness_of_fit_ref 1.036
_refine_ls_hydrogen_treatment constr
_refine_ls_matrix_type full
_refine_ls_number_parameters 433
_refine_ls_number_reflns 7517
_refine_ls_number_restraints 0
_refine_ls_restrained_S_all 1.036
_refine_ls_R_factor_all 0.0662
_refine_ls_R_factor_gt 0.0496
_refine_ls_shift/su_max 0.001
_refine_ls_shift/su_mean 0.001
_refine_ls_structure_factor_coef Fsqd
_refine_ls_weighting_details 'calc w=1/[\s^2^(Fo^2^)+(0.0350P)^2^+0.9744P] where P=(Fo^2^+2Fc^2^)/3'
_refine_ls_weighting_scheme calc
_refine_ls_wR_factor_gt 0.1054
_refine_ls_wR_factor_ref 0.1148
_reflns_number_gt 5856
_reflns_number_total 7517
_reflns_threshold_expression 'I > 2\s(I)'
_cod_data_source_file rz5044.cif
_cod_data_source_block I
_cod_database_code 2237553
_cod_database_fobs_code 2237553

loop_
_symmetry_equiv_pos_as_xyz
'x, y, z'
'-x, -y, -z'

loop_
_atom_site_type_symbol
_atom_site_label
_atom_site_fract_x
_atom_site_fract_y
_atom_site_fract_z
_atom_site_U_iso_or_equiv
_atom_site_adp_type
_atom_site_calc_flag
_atom_site_refinement_flags
_atom_site_occupancy
_atom_site_symmetry_multiplicity
C C1 -0.1068(3) 0.6986(2) 0.4548(2) 0.0263(6) Uani d . 1 1
H H1 -0.1062 0.6450 0.4073 0.032 Uiso calc R 1 1
C C2 -0.2238(3) 0.6835(2) 0.4891(2) 0.0313(7) Uani d . 1 1
H H2 -0.3002 0.6196 0.4681 0.038 Uiso calc R 1 1
C C3 -0.2262(3) 0.7641(2) 0.5547(2) 0.0275(6) Uani d . 1 1
H H3 -0.3057 0.7571 0.5781 0.033 Uiso calc R 1 1
C C4 -0.1129(2) 0.8542(2) 0.58578(18) 0.0203(5) Uani d . 1 1
H H4 -0.1133 0.9105 0.6303 0.024 Uiso calc R 1 1
C C5 0.0030(2) 0.86183(19) 0.55080(18) 0.0169(5) Uani d . 1 1
C C6 0.1316(2) 0.95504(19) 0.58236(17) 0.0157(5) Uani d . 1 1
C C7 0.1516(3) 1.0354(2) 0.65794(18) 0.0200(5) Uani d . 1 1
H H7 0.0814 1.0335 0.6912 0.024 Uiso calc R 1 1
C C8 0.2748(3) 1.1181(2) 0.6840(2) 0.0253(6) Uani d . 1 1
H H8 0.2906 1.1731 0.7359 0.030 Uiso calc R 1 1
C C9 0.3747(3) 1.1200(2) 0.63387(19) 0.0222(6) Uani d . 1 1
H H9 0.4600 1.1763 0.6499 0.027 Uiso calc R 1 1
C C10 0.3469(2) 1.0375(2) 0.55958(19) 0.0199(5) Uani d . 1 1
H H10 0.4157 1.0388 0.5251 0.024 Uiso calc R 1 1
C C11 0.3737(2) 0.95373(18) 0.19821(17) 0.0147(5) Uani d . 1 1
C C12 0.4031(2) 1.03724(19) 0.27311(18) 0.0178(5) Uani d . 1 1
H H12 0.3388 1.0362 0.3121 0.021 Uiso calc R 1 1
C C13 0.5256(3) 1.1220(2) 0.2912(2) 0.0230(6) Uani d . 1 1
H H13 0.5453 1.1781 0.3429 0.028 Uiso calc R 1 1
C C14 0.6193(3) 1.1248(2) 0.2338(2) 0.0236(6) Uani d . 1 1
H H14 0.7034 1.1824 0.2467 0.028 Uiso calc R 1 1
C C15 0.5903(2) 1.0436(2) 0.1577(2) 0.0220(5) Uani d . 1 1
H H15 0.6538 1.0461 0.1176 0.026 Uiso calc R 1 1
C C16 0.4683(2) 0.95842(19) 0.14008(18) 0.0184(5) Uani d . 1 1
H H16 0.4489 0.9027 0.0879 0.022 Uiso calc R 1 1
C C17 0.1507(2) 0.82567(18) 0.04508(17) 0.0139(5) Uani d . 1 1
C C18 0.1161(2) 0.91241(19) 0.00406(18) 0.0172(5) Uani d . 1 1
H H18 0.1333 0.9761 0.0463 0.021 Uiso calc R 1 1
C C19 0.0566(2) 0.9061(2) -0.09820(19) 0.0220(6) Uani d . 1 1
H H19 0.0337 0.9653 -0.1259 0.026 Uiso calc R 1 1
C C20 0.0309(3) 0.8129(2) -0.15950(19) 0.0230(6) Uani d . 1 1
H H20 -0.0115 0.8079 -0.2291 0.028 Uiso calc R 1 1
C C21 0.0664(3) 0.7273(2) -0.12038(19) 0.0227(6) Uani d . 1 1
H H21 0.0506 0.6643 -0.1632 0.027 Uiso calc R 1 1
C C22 0.1252(2) 0.73354(19) -0.01822(18) 0.0181(5) Uani d . 1 1
H H22 0.1484 0.6741 0.0088 0.022 Uiso calc R 1 1
C C23 0.2662(2) 0.72073(18) 0.20470(17) 0.0148(5) Uani d . 1 1
H H23 0.3089 0.6989 0.1577 0.018 Uiso calc R 1 1
C C24 0.3158(2) 0.53993(18) 0.28467(17) 0.0140(5) Uani d . 1 1
C C25 0.4196(2) 0.52524(19) 0.35627(18) 0.0181(5) Uani d . 1 1
H H25 0.4558 0.5710 0.4176 0.022 Uiso calc R 1 1
C C26 0.4708(2) 0.4439(2) 0.33868(19) 0.0215(5) Uani d . 1 1
H H26 0.5420 0.4343 0.3879 0.026 Uiso calc R 1 1
C C27 0.4178(2) 0.37688(19) 0.2493(2) 0.0210(5) Uani d . 1 1
H H27 0.4523 0.3210 0.2375 0.025 Uiso calc R 1 1
C C28 0.3151(3) 0.3913(2) 0.1775(2) 0.0233(6) Uani d . 1 1
H H28 0.2790 0.3455 0.1162 0.028 Uiso calc R 1 1
C C29 0.2647(2) 0.4725(2) 0.19484(19) 0.0207(5) Uani d . 1 1
H H29 0.1944 0.4823 0.1450 0.025 Uiso calc R 1 1
C C30 0.0649(2) 0.56099(18) 0.29200(18) 0.0141(5) Uani d . 1 1
C C31 0.0284(2) 0.49183(19) 0.36662(19) 0.0192(5) Uani d . 1 1
H H31 0.0952 0.4905 0.4241 0.023 Uiso calc R 1 1
C C32 -0.1039(3) 0.4254(2) 0.3578(2) 0.0244(6) Uani d . 1 1
H H32 -0.1274 0.3784 0.4088 0.029 Uiso calc R 1 1
C C33 -0.2026(3) 0.4275(2) 0.2745(2) 0.0269(6) Uani d . 1 1
H H33 -0.2937 0.3827 0.2688 0.032 Uiso calc R 1 1
C C34 -0.1679(3) 0.4950(2) 0.1997(2) 0.0280(6) Uani d . 1 1
H H34 -0.2355 0.4963 0.1427 0.034 Uiso calc R 1 1
C C35 -0.0341(2) 0.5614(2) 0.2075(2) 0.0211(5) Uani d . 1 1
H H35 -0.0106 0.6067 0.1553 0.025 Uiso calc R 1 1
C C36 0.4914(3) 0.7279(2) -0.0237(2) 0.0252(6) Uani d . 1 1
H H36 0.4141 0.7342 -0.0681 0.030 Uiso calc R 1 1
C C37 0.6179(3) 0.8037(2) -0.0203(2) 0.0257(6) Uani d . 1 1
H H37 0.6273 0.8625 -0.0616 0.031 Uiso calc R 1 1
C C38 0.7308(3) 0.7930(2) 0.0440(2) 0.0261(6) Uani d . 1 1
H H38 0.8180 0.8440 0.0461 0.031 Uiso calc R 1 1
C C39 0.7159(3) 0.7079(2) 0.1048(2) 0.0257(6) Uani d . 1 1
H H39 0.7932 0.7008 0.1486 0.031 Uiso calc R 1 1
C C40 0.5902(3) 0.6332(2) 0.1025(2) 0.0273(6) Uani d . 1 1
H H40 0.5805 0.5754 0.1449 0.033 Uiso calc R 1 1
C C41 0.4776(3) 0.6435(2) 0.0373(2) 0.0271(6) Uani d . 1 1
H H41 0.3907 0.5920 0.0348 0.032 Uiso calc R 1 1
Li Li1 0.1760(4) 0.8253(3) 0.4313(3) 0.0221(9) Uani d . 1 1
N N1 0.0051(2) 0.78456(16) 0.48517(16) 0.0190(4) Uani d . 1 1
N N2 0.22935(19) 0.95594(16) 0.53321(15) 0.0156(4) Uani d . 1 1
P P1 0.22202(6) 0.83361(5) 0.18020(4) 0.01272(14) Uani d . 1 1
P P2 0.24198(6) 0.64311(5) 0.30422(4) 0.01215(14) Uani d . 1 1
S S1 0.09223(6) 0.85611(5) 0.25669(5) 0.01720(14) Uani d . 1 1
S S2 0.31422(6) 0.71102(5) 0.44789(4) 0.01617(14) Uani d . 1 1

loop_
_atom_site_aniso_label
_atom_site_aniso_U_11
_atom_site_aniso_U_22
_atom_site_aniso_U_33
_atom_site_aniso_U_12
_atom_site_aniso_U_13
_atom_site_aniso_U_23
C1 0.0240(14) 0.0195(13) 0.0336(16) 0.0075(11) 0.0027(12) -0.0003(11)
C2 0.0170(13) 0.0250(15) 0.0457(18) 0.0021(12) 0.0012(12) 0.0063(13)
C3 0.0168(13) 0.0353(16) 0.0339(16) 0.0103(12) 0.0102(12) 0.0147(13)
C4 0.0200(13) 0.0285(14) 0.0175(13) 0.0137(11) 0.0064(10) 0.0080(10)
C5 0.0190(12) 0.0187(12) 0.0165(12) 0.0111(10) 0.0034(10) 0.0072(10)
C6 0.0173(12) 0.0209(12) 0.0128(12) 0.0106(10) 0.0048(9) 0.0060(9)
C7 0.0239(13) 0.0239(13) 0.0166(13) 0.0123(11) 0.0072(10) 0.0021(10)
C8 0.0338(15) 0.0230(14) 0.0183(13) 0.0112(12) 0.0015(11) -0.0040(10)
C9 0.0193(13) 0.0205(13) 0.0235(14) 0.0046(11) 0.0012(10) 0.0030(10)
C10 0.0187(12) 0.0236(13) 0.0210(13) 0.0107(11) 0.0066(10) 0.0064(10)
C11 0.0162(12) 0.0152(12) 0.0125(11) 0.0070(10) 0.0002(9) 0.0018(9)
C12 0.0220(13) 0.0153(12) 0.0158(12) 0.0076(10) 0.0016(10) 0.0018(9)
C13 0.0268(14) 0.0152(12) 0.0224(14) 0.0067(11) -0.0039(11) -0.0011(10)
C14 0.0163(12) 0.0172(13) 0.0295(15) 0.0007(10) -0.0038(11) 0.0062(11)
C15 0.0182(12) 0.0229(13) 0.0256(14) 0.0072(11) 0.0056(11) 0.0089(11)
C16 0.0202(12) 0.0163(12) 0.0199(13) 0.0077(10) 0.0047(10) 0.0027(10)
C17 0.0108(11) 0.0168(12) 0.0129(11) 0.0025(9) 0.0037(9) 0.0025(9)
C18 0.0195(12) 0.0168(12) 0.0166(12) 0.0074(10) 0.0051(10) 0.0015(9)
C19 0.0211(13) 0.0279(14) 0.0214(13) 0.0124(11) 0.0066(11) 0.0098(11)
C20 0.0224(13) 0.0300(14) 0.0137(12) 0.0071(12) 0.0007(10) 0.0018(10)
C21 0.0245(13) 0.0238(13) 0.0177(13) 0.0055(11) 0.0045(11) -0.0032(10)
C22 0.0215(13) 0.0175(12) 0.0168(12) 0.0078(10) 0.0053(10) 0.0040(10)
C23 0.0183(12) 0.0137(11) 0.0151(12) 0.0074(10) 0.0064(9) 0.0009(9)
C24 0.0135(11) 0.0137(11) 0.0155(12) 0.0040(9) 0.0060(9) 0.0033(9)
C25 0.0163(12) 0.0197(12) 0.0165(12) 0.0048(10) 0.0016(10) -0.0005(10)
C26 0.0196(13) 0.0251(14) 0.0239(14) 0.0131(11) 0.0042(10) 0.0051(11)
C27 0.0220(13) 0.0150(12) 0.0316(15) 0.0103(11) 0.0110(11) 0.0052(10)
C28 0.0247(14) 0.0194(13) 0.0250(14) 0.0084(11) 0.0026(11) -0.0047(10)
C29 0.0192(12) 0.0226(13) 0.0217(13) 0.0105(11) 0.0021(10) 0.0000(10)
C30 0.0129(11) 0.0124(11) 0.0194(12) 0.0060(9) 0.0061(9) -0.0008(9)
C31 0.0186(12) 0.0183(12) 0.0208(13) 0.0048(10) 0.0073(10) -0.0003(10)
C32 0.0258(14) 0.0177(13) 0.0292(15) 0.0023(11) 0.0139(12) -0.0011(11)
C33 0.0154(13) 0.0143(12) 0.0498(18) 0.0020(11) 0.0100(12) -0.0054(12)
C34 0.0159(13) 0.0186(13) 0.0440(17) 0.0058(11) -0.0050(12) -0.0020(12)
C35 0.0170(12) 0.0170(12) 0.0283(14) 0.0068(10) 0.0009(11) 0.0033(10)
C36 0.0294(14) 0.0246(14) 0.0238(14) 0.0121(12) 0.0061(11) 0.0017(11)
C37 0.0368(16) 0.0221(14) 0.0245(14) 0.0161(12) 0.0101(12) 0.0045(11)
C38 0.0269(14) 0.0196(13) 0.0313(15) 0.0064(11) 0.0082(12) -0.0033(11)
C39 0.0290(14) 0.0234(14) 0.0259(14) 0.0135(12) 0.0012(11) -0.0013(11)
C40 0.0378(16) 0.0251(14) 0.0231(14) 0.0145(13) 0.0091(12) 0.0051(11)
C41 0.0280(15) 0.0282(15) 0.0259(15) 0.0083(12) 0.0102(12) 0.0002(11)
Li1 0.023(2) 0.022(2) 0.025(2) 0.0119(19) 0.0070(18) -0.0009(18)
N1 0.0184(10) 0.0162(10) 0.0232(11) 0.0076(9) 0.0032(9) 0.0029(8)
N2 0.0159(10) 0.0184(10) 0.0151(10) 0.0085(9) 0.0044(8) 0.0024(8)
P1 0.0142(3) 0.0118(3) 0.0133(3) 0.0053(2) 0.0040(2) 0.0011(2)
P2 0.0119(3) 0.0115(3) 0.0130(3) 0.0039(2) 0.0028(2) 0.0008(2)
S1 0.0183(3) 0.0199(3) 0.0171(3) 0.0095(3) 0.0069(2) 0.0020(2)
S2 0.0169(3) 0.0176(3) 0.0135(3) 0.0059(2) 0.0025(2) -0.0013(2)

loop_
_atom_type_symbol
_atom_type_description
_atom_type_scat_dispersion_real
_atom_type_scat_dispersion_imag
_atom_type_scat_source
C C 0.0033 0.0016 'International Tables Vol C Tables 4.2.6.8 and 6.1.1.4'
H H 0.0000 0.0000 'International Tables Vol C Tables 4.2.6.8 and 6.1.1.4'
N N 0.0061 0.0033 'International Tables Vol C Tables 4.2.6.8 and 6.1.1.4'
P P 0.1023 0.0942 'International Tables Vol C Tables 4.2.6.8 and 6.1.1.4'
S S 0.1246 0.1234 'International Tables Vol C Tables 4.2.6.8 and 6.1.1.4'
Li Li -0.0003 0.0001 'International Tables Vol C Tables 4.2.6.8 and 6.1.1.4'

loop_
_geom_angle_atom_site_label_1
_geom_angle_atom_site_label_2
_geom_angle_atom_site_label_3
_geom_angle
N1 C1 C2 123.4(3)
N1 C1 H1 118.3
C2 C1 H1 118.3
C3 C2 C1 118.1(3)
C3 C2 H2 121.0
C1 C2 H2 121.0
C4 C3 C2 119.6(2)
C4 C3 H3 120.2
C2 C3 H3 120.2
C3 C4 C5 119.0(2)
C3 C4 H4 120.5
C5 C4 H4 120.5
N1 C5 C4 121.7(2)
N1 C5 C6 115.5(2)
C4 C5 C6 122.8(2)
N2 C6 C7 121.8(2)
N2 C6 C5 115.4(2)
C7 C6 C5 122.8(2)
C8 C7 C6 119.2(2)
C8 C7 H7 120.4
C6 C7 H7 120.4
C9 C8 C7 119.4(2)
C9 C8 H8 120.3
C7 C8 H8 120.3
C8 C9 C10 118.0(2)
C8 C9 H9 121.0
C10 C9 H9 121.0
N2 C10 C9 124.2(2)
N2 C10 H10 117.9
C9 C10 H10 117.9
C12 C11 C16 118.7(2)
C12 C11 P1 122.17(18)
C16 C11 P1 118.92(17)
C13 C12 C11 120.5(2)
C13 C12 H12 119.8
C11 C12 H12 119.8
C14 C13 C12 120.1(2)
C14 C13 H13 119.9
C12 C13 H13 119.9
C15 C14 C13 120.0(2)
C15 C14 H14 120.0
C13 C14 H14 120.0
C14 C15 C16 119.9(2)
C14 C15 H15 120.1
C16 C15 H15 120.1
C15 C16 C11 120.7(2)
C15 C16 H16 119.6
C11 C16 H16 119.6
C22 C17 C18 118.9(2)
C22 C17 P1 121.50(18)
C18 C17 P1 119.61(18)
C19 C18 C17 120.4(2)
C19 C18 H18 119.8
C17 C18 H18 119.8
C20 C19 C18 119.6(2)
C20 C19 H19 120.2
C18 C19 H19 120.2
C21 C20 C19 120.6(2)
C21 C20 H20 119.7
C19 C20 H20 119.7
C20 C21 C22 119.7(2)
C20 C21 H21 120.2
C22 C21 H21 120.2
C21 C22 C17 120.8(2)
C21 C22 H22 119.6
C17 C22 H22 119.6
P2 C23 P1 127.35(14)
P2 C23 H23 116.3
P1 C23 H23 116.3
C25 C24 C29 118.9(2)
C25 C24 P2 122.51(18)
C29 C24 P2 118.57(17)
C24 C25 C26 120.4(2)
C24 C25 H25 119.8
C26 C25 H25 119.8
C27 C26 C25 119.9(2)
C27 C26 H26 120.0
C25 C26 H26 120.0
C28 C27 C26 120.1(2)
C28 C27 H27 120.0
C26 C27 H27 120.0
C27 C28 C29 120.0(2)
C27 C28 H28 120.0
C29 C28 H28 120.0
C28 C29 C24 120.8(2)
C28 C29 H29 119.6
C24 C29 H29 119.6
C35 C30 C31 119.0(2)
C35 C30 P2 121.66(18)
C31 C30 P2 119.27(18)
C32 C31 C30 120.8(2)
C32 C31 H31 119.6
C30 C31 H31 119.6
C31 C32 C33 120.0(2)
C31 C32 H32 120.0
C33 C32 H32 120.0
C34 C33 C32 119.9(2)
C34 C33 H33 120.1
C32 C33 H33 120.1
C33 C34 C35 120.4(2)
C33 C34 H34 119.8
C35 C34 H34 119.8
C30 C35 C34 119.9(2)
C30 C35 H35 120.1
C34 C35 H35 120.1
C41 C36 C37 120.2(3)
C41 C36 H36 119.9
C37 C36 H36 119.9
C36 C37 C38 119.5(2)
C36 C37 H37 120.2
C38 C37 H37 120.2
C39 C38 C37 119.8(3)
C39 C38 H38 120.1
C37 C38 H38 120.1
C40 C39 C38 120.8(3)
C40 C39 H39 119.6
C38 C39 H39 119.6
C39 C40 C41 119.2(3)
C39 C40 H40 120.4
C41 C40 H40 120.4
C36 C41 C40 120.4(3)
C36 C41 H41 119.8
C40 C41 H41 119.8
N1 Li1 N2 81.54(17)
N1 Li1 S2 121.2(2)
N2 Li1 S2 119.1(2)
N1 Li1 S1 101.41(18)
N2 Li1 S1 114.67(19)
S2 Li1 S1 114.03(17)
C1 N1 C5 118.2(2)
C1 N1 Li1 127.7(2)
C5 N1 Li1 113.6(2)
C10 N2 C6 117.5(2)
C10 N2 Li1 128.9(2)
C6 N2 Li1 113.5(2)
C23 P1 C17 108.28(11)
C23 P1 C11 109.88(11)
C17 P1 C11 102.43(10)
C23 P1 S1 115.53(9)
C17 P1 S1 109.04(8)
C11 P1 S1 110.84(8)
C23 P2 C24 103.93(11)
C23 P2 C30 112.13(11)
C24 P2 C30 101.49(10)
C23 P2 S2 120.48(8)
C24 P2 S2 109.57(8)
C30 P2 S2 107.53(8)
P1 S1 Li1 105.29(10)
P2 S2 Li1 94.62(11)

loop_
_geom_bond_atom_site_label_1
_geom_bond_atom_site_label_2
_geom_bond_distance
C1 N1 1.334(3)
C1 C2 1.386(4)
C1 H1 0.9500
C2 C3 1.383(4)
C2 H2 0.9500
C3 C4 1.375(4)
C3 H3 0.9500
C4 C5 1.398(3)
C4 H4 0.9500
C5 N1 1.349(3)
C5 C6 1.490(3)
C6 N2 1.354(3)
C6 C7 1.393(3)
C7 C8 1.382(4)
C7 H7 0.9500
C8 C9 1.379(4)
C8 H8 0.9500
C9 C10 1.382(3)
C9 H9 0.9500
C10 N2 1.336(3)
C10 H10 0.9500
C11 C12 1.394(3)
C11 C16 1.397(3)
C11 P1 1.828(2)
C12 C13 1.389(3)
C12 H12 0.9500
C13 C14 1.386(4)
C13 H13 0.9500
C14 C15 1.385(4)
C14 H14 0.9500
C15 C16 1.388(3)
C15 H15 0.9500
C16 H16 0.9500
C17 C22 1.390(3)
C17 C18 1.398(3)
C17 P1 1.821(2)
C18 C19 1.390(3)
C18 H18 0.9500
C19 C20 1.385(4)
C19 H19 0.9500
C20 C21 1.381(4)
C20 H20 0.9500
C21 C22 1.387(3)
C21 H21 0.9500
C22 H22 0.9500
C23 P2 1.712(2)
C23 P1 1.716(2)
C23 H23 0.9500
C24 C25 1.388(3)
C24 C29 1.394(3)
C24 P2 1.824(2)
C25 C26 1.392(3)
C25 H25 0.9500
C26 C27 1.386(3)
C26 H26 0.9500
C27 C28 1.380(3)
C27 H27 0.9500
C28 C29 1.383(3)
C28 H28 0.9500
C29 H29 0.9500
C30 C35 1.396(3)
C30 C31 1.398(3)
C30 P2 1.825(2)
C31 C32 1.382(3)
C31 H31 0.9500
C32 C33 1.389(4)
C32 H32 0.9500
C33 C34 1.383(4)
C33 H33 0.9500
C34 C35 1.397(3)
C34 H34 0.9500
C35 H35 0.9500
C36 C41 1.377(4)
C36 C37 1.389(4)
C36 H36 0.9500
C37 C38 1.391(4)
C37 H37 0.9500
C38 C39 1.383(4)
C38 H38 0.9500
C39 C40 1.378(4)
C39 H39 0.9500
C40 C41 1.392(4)
C40 H40 0.9500
C41 H41 0.9500
Li1 N1 2.030(5)
Li1 N2 2.035(5)
Li1 S2 2.420(4)
Li1 S1 2.441(4)
P1 S1 1.9939(9)
P2 S2 2.0155(8)

loop_
_geom_hbond_atom_site_label_D
_geom_hbond_atom_site_label_H
_geom_hbond_atom_site_label_A
_geom_hbond_site_symmetry_A
_geom_hbond_distance_DH
_geom_hbond_distance_HA
_geom_hbond_distance_DA
_geom_hbond_angle_DHA
_geom_hbond_publ_flag
C12 H12 S1 1_555 0.95 2.86 3.367(2) 114 y
C25 H25 S2 1_555 0.95 2.82 3.332(2) 115 y
C1 H1 Cg6 1_555 0.95 2.77 3.710(3) 172 y
C21 H21 Cg6 2_565 0.95 2.70 3.632(3) 166 y
C28 H28 Cg7 2_665 0.95 2.93 3.654(3) 134 y
C37 H37 Cg3 2_675 0.95 2.80 3.634(3) 147 y

loop_
_geom_torsion_atom_site_label_1
_geom_torsion_atom_site_label_2
_geom_torsion_atom_site_label_3
_geom_torsion_atom_site_label_4
_geom_torsion
N1 C1 C2 C3 2.9(4)
C1 C2 C3 C4 -1.8(4)
C2 C3 C4 C5 -0.5(4)
C3 C4 C5 N1 2.0(3)
C3 C4 C5 C6 -178.4(2)
N1 C5 C6 N2 6.6(3)
C4 C5 C6 N2 -173.0(2)
N1 C5 C6 C7 -172.6(2)
C4 C5 C6 C7 7.8(3)
N2 C6 C7 C8 -0.4(4)
C5 C6 C7 C8 178.8(2)
C6 C7 C8 C9 0.8(4)
C7 C8 C9 C10 -0.6(4)
C8 C9 C10 N2 0.0(4)
C16 C11 C12 C13 -1.6(3)
P1 C11 C12 C13 173.52(18)
C11 C12 C13 C14 0.8(4)
C12 C13 C14 C15 0.6(4)
C13 C14 C15 C16 -1.1(4)
C14 C15 C16 C11 0.2(4)
C12 C11 C16 C15 1.2(3)
P1 C11 C16 C15 -174.16(18)
C22 C17 C18 C19 0.3(3)
P1 C17 C18 C19 -177.44(18)
C17 C18 C19 C20 0.4(4)
C18 C19 C20 C21 -1.4(4)
C19 C20 C21 C22 1.6(4)
C20 C21 C22 C17 -0.9(4)
C18 C17 C22 C21 0.0(3)
P1 C17 C22 C21 177.68(19)
C29 C24 C25 C26 -0.4(4)
P2 C24 C25 C26 178.70(19)
C24 C25 C26 C27 -0.2(4)
C25 C26 C27 C28 0.5(4)
C26 C27 C28 C29 -0.2(4)
C27 C28 C29 C24 -0.4(4)
C25 C24 C29 C28 0.7(4)
P2 C24 C29 C28 -178.4(2)
C35 C30 C31 C32 -0.6(3)
P2 C30 C31 C32 -177.49(18)
C30 C31 C32 C33 -0.5(4)
C31 C32 C33 C34 0.9(4)
C32 C33 C34 C35 -0.1(4)
C31 C30 C35 C34 1.4(3)
P2 C30 C35 C34 178.17(19)
C33 C34 C35 C30 -1.0(4)
C41 C36 C37 C38 0.9(4)
C36 C37 C38 C39 -0.8(4)
C37 C38 C39 C40 0.0(4)
C38 C39 C40 C41 0.6(4)
C37 C36 C41 C40 -0.2(4)
C39 C40 C41 C36 -0.6(4)
C2 C1 N1 C5 -1.6(4)
C2 C1 N1 Li1 -173.1(2)
C4 C5 N1 C1 -0.9(3)
C6 C5 N1 C1 179.4(2)
C4 C5 N1 Li1 171.8(2)
C6 C5 N1 Li1 -7.9(3)
N2 Li1 N1 C1 177.2(2)
S2 Li1 N1 C1 -63.8(3)
S1 Li1 N1 C1 63.6(3)
N2 Li1 N1 C5 5.4(2)
S2 Li1 N1 C5 124.3(2)
S1 Li1 N1 C5 -108.24(19)
C9 C10 N2 C6 0.4(3)
C9 C10 N2 Li1 -176.6(2)
C7 C6 N2 C10 -0.2(3)
C5 C6 N2 C10 -179.4(2)
C7 C6 N2 Li1 177.3(2)
C5 C6 N2 Li1 -2.0(3)
N1 Li1 N2 C10 175.4(2)
S2 Li1 N2 C10 54.4(3)
S1 Li1 N2 C10 -85.8(3)
N1 Li1 N2 C6 -1.7(2)
S2 Li1 N2 C6 -122.8(2)
S1 Li1 N2 C6 97.0(2)
P2 C23 P1 C17 -137.84(16)
P2 C23 P1 C11 111.03(17)
P2 C23 P1 S1 -15.3(2)
C22 C17 P1 C23 7.2(2)
C18 C17 P1 C23 -175.07(18)
C22 C17 P1 C11 123.3(2)
C18 C17 P1 C11 -59.0(2)
C22 C17 P1 S1 -119.22(18)
C18 C17 P1 S1 58.5(2)
C12 C11 P1 C23 -115.8(2)
C16 C11 P1 C23 59.4(2)
C12 C11 P1 C17 129.29(19)
C16 C11 P1 C17 -55.5(2)
C12 C11 P1 S1 13.1(2)
C16 C11 P1 S1 -171.73(16)
P1 C23 P2 C24 -178.69(15)
P1 C23 P2 C30 72.50(19)
P1 C23 P2 S2 -55.57(19)
C25 C24 P2 C23 121.7(2)
C29 C24 P2 C23 -59.1(2)
C25 C24 P2 C30 -121.7(2)
C29 C24 P2 C30 57.4(2)
C25 C24 P2 S2 -8.3(2)
C29 C24 P2 S2 170.88(17)
C35 C30 P2 C23 2.4(2)
C31 C30 P2 C23 179.20(18)
C35 C30 P2 C24 -107.9(2)
C31 C30 P2 C24 68.8(2)
C35 C30 P2 S2 137.06(18)
C31 C30 P2 S2 -46.16(19)
C23 P1 S1 Li1 45.66(14)
C17 P1 S1 Li1 167.84(13)
C11 P1 S1 Li1 -80.14(13)
N1 Li1 S1 P1 -156.15(13)
N2 Li1 S1 P1 118.00(18)
S2 Li1 S1 P1 -24.21(19)
C23 P2 S2 Li1 63.07(14)
C24 P2 S2 Li1 -176.55(13)
C30 P2 S2 Li1 -67.04(13)
N1 Li1 S2 P2 100.7(2)
N2 Li1 S2 P2 -161.3(2)
S1 Li1 S2 P2 -20.83(17)
